data_7003085
loop_
_publ_author_name
'Lee, Kyungjin'
'John, Rohith P.'
'Park, Mira'
'Moon, Dohyun'
'Ri, Hyeong-Cheol'
'Kim, Ghyung Hwa'
'Lah, Myoung Soo'

_publ_section_title
;
 Steric control of the nuclearity of metallamacrocycles: formation of a
 hexanuclear gallium metalladiazamacrocycle and a hexadecanuclear
 manganese metalladiazamacrocycle
;
_journal_issue 1
_journal_name_full 'Dalton Transactions'
_journal_page_first 131
_journal_paper_doi 10.1039/b711686a
_journal_year 2008
_chemical_formula_sum 'C368 H344 Mn16 N32 O72 S16'
_chemical_formula_weight 7758.75
_chemical_name_systematic
;
?
;
_space_group_IT_number 85
_symmetry_cell_setting tetragonal
_symmetry_space_group_name_Hall '-P 4a'
_symmetry_space_group_name_H-M 'P 4/n :2'
_atom_sites_solution_hydrogens geom
_atom_sites_solution_primary direct
_atom_sites_solution_secondary difmap
_audit_creation_method SHELXL-97
_cell_angle_alpha 90.00
_cell_angle_beta 90.00
_cell_angle_gamma 90.00
_cell_formula_units_Z 2
_cell_length_a 39.134(6)
_cell_length_b 39.134(6)
_cell_length_c 14.553(3)
_cell_measurement_reflns_used 35175
_cell_measurement_temperature 103(2)
_cell_measurement_theta_max 30.42
_cell_measurement_theta_min 1.56
_cell_volume 22287(7)
_computing_cell_refinement HKL2000
_computing_data_collection 'PAL ADSC Quantum-210'
_computing_data_reduction HKL2000
_computing_molecular_graphics ORTEP3
_computing_publication_material WinGX
_computing_structure_refinement 'Bruker SHELXTL'
_computing_structure_solution 'Bruker SHELXTL'
_diffrn_ambient_temperature 103(2)
_diffrn_measured_fraction_theta_full 0.995
_diffrn_measured_fraction_theta_max 0.995
_diffrn_measurement_device_type 'CCD area detector'
_diffrn_measurement_method 'phi scans'
_diffrn_radiation_monochromator 'Pt coated Si double crystal'
_diffrn_radiation_source 'Fixed gap multiple wiggler beamline'
_diffrn_radiation_type synchrotron
_diffrn_radiation_wavelength 0.70000
_diffrn_reflns_av_R_equivalents 0.0687
_diffrn_reflns_av_sigmaI/netI 0.1000
_diffrn_reflns_limit_h_max 56
_diffrn_reflns_limit_h_min -56
_diffrn_reflns_limit_k_max 56
_diffrn_reflns_limit_k_min -56
_diffrn_reflns_limit_l_max 0
_diffrn_reflns_limit_l_min -21
_diffrn_reflns_number 125699
_diffrn_reflns_theta_full 30.42
_diffrn_reflns_theta_max 30.42
_diffrn_reflns_theta_min 1.56
_exptl_absorpt_coefficient_mu 0.555
_exptl_absorpt_correction_T_max 0.9446
_exptl_absorpt_correction_T_min 0.8934
_exptl_absorpt_correction_type empirical
_exptl_absorpt_process_details HKL2000-Scalepack
_exptl_crystal_colour 'Dark brown'
_exptl_crystal_density_diffrn 1.110
_exptl_crystal_density_method 'not measured'
_exptl_crystal_description Needle
_exptl_crystal_F_000 7680
_exptl_crystal_size_max 0.20
_exptl_crystal_size_mid 0.10
_exptl_crystal_size_min 0.10
_refine_diff_density_max 0.607
_refine_diff_density_min -0.569
_refine_diff_density_rms 0.082
_refine_ls_extinction_method none
_refine_ls_goodness_of_fit_ref 0.800
_refine_ls_hydrogen_treatment ridden
_refine_ls_matrix_type full
_refine_ls_number_parameters 1168
_refine_ls_number_reflns 35175
_refine_ls_number_restraints 0
_refine_ls_restrained_S_all 0.800
_refine_ls_R_factor_all 0.1877
_refine_ls_R_factor_gt 0.0742
_refine_ls_shift/su_max 0.001
_refine_ls_shift/su_mean 0.000
_refine_ls_structure_factor_coef Fsqd
_refine_ls_weighting_details 'calc w=1/[\s^2^(Fo^2^)+(0.1375P)^2^+0.0000P] where P=(Fo^2^+2Fc^2^)/3'
_refine_ls_weighting_scheme calc
_refine_ls_wR_factor_gt 0.2042
_refine_ls_wR_factor_ref 0.2451
_reflns_number_gt 10456
_reflns_number_total 35175
_reflns_threshold_expression >2sigma(I)
_cod_data_source_file b711686a.txt
_cod_data_source_block structure2
_cod_depositor_comments
;
The following automatic conversions were performed:
'_symmetry_cell_setting' value 'Tetragonal' changed to 'tetragonal'
according to '/home/saulius/struct/CIF-dictionaries/cif_core.dic'
dictionary named 'cif_core.dic' version 2.4.1 from
2010-06-29.

'_exptl_absorpt_correction_type' value 'Empirical' changed to
'empirical' according to
'/home/saulius/struct/CIF-dictionaries/cif_core.dic' dictionary named
'cif_core.dic' version 2.4.1 from 2010-06-29.

Automatic conversion script
Id: cif_fix_enum 1527 2010-12-29 10:47:43Z saulius 
;
_cod_original_cell_volume 22288(6)
_cod_original_sg_symbol_H-M P4/n
_cod_database_code 7003085

loop_
_symmetry_equiv_pos_as_xyz
'x, y, z'
'-x+1/2, -y+1/2, z'
'-y+1/2, x, z'
'y, -x+1/2, z'
'-x, -y, -z'
'x-1/2, y-1/2, -z'
'y-1/2, -x, -z'
'-y, x-1/2, -z'

loop_
_atom_site_label
_atom_site_type_symbol
_atom_site_fract_x
_atom_site_fract_y
_atom_site_fract_z
_atom_site_U_iso_or_equiv
_atom_site_adp_type
_atom_site_occupancy
_atom_site_symmetry_multiplicity
_atom_site_calc_flag
_atom_site_refinement_flags
_atom_site_disorder_assembly
_atom_site_disorder_group
Mn1 Mn 0.219284(14) 0.499329(14) 0.04292(5) 0.07644(19) Uani 1 1 d . . .
O1A O 0.21621(7) 0.54274(7) -0.0120(2) 0.0871(8) Uani 1 1 d . . .
O2A O 0.14245(7) 0.54300(6) 0.2038(2) 0.0789(7) Uani 1 1 d . . .
O3A O 0.21536(6) 0.45667(6) 0.10940(18) 0.0728(7) Uani 1 1 d . . .
O4A O 0.18263(6) 0.47658(7) -0.0556(2) 0.0869(8) Uani 1 1 d . . .
N1A N 0.18346(8) 0.51107(8) 0.1287(2) 0.0777(9) Uani 1 1 d . . .
N2A N 0.17051(8) 0.48323(7) 0.1784(2) 0.0783(9) Uani 1 1 d . . .
C1A C 0.20546(11) 0.57119(11) 0.0283(3) 0.0870(12) Uani 1 1 d . . .
C2A C 0.18118(11) 0.57201(10) 0.1054(3) 0.0860(12) Uani 1 1 d . . .
C3A C 0.17096(11) 0.60263(10) 0.1416(4) 0.0915(13) Uani 1 1 d . . .
H3A H 0.1548 0.6026 0.1904 0.110 Uiso 1 1 calc R . .
C4A C 0.17334(14) 0.66543(12) 0.1507(5) 0.127(2) Uani 1 1 d . . .
H4A H 0.1587 0.6659 0.2028 0.152 Uiso 1 1 calc R . .
C5A C 0.1858(2) 0.69542(14) 0.1118(6) 0.160(3) Uani 1 1 d . . .
H5A H 0.1782 0.7167 0.1355 0.192 Uiso 1 1 calc R . .
C6A C 0.20899(18) 0.69529(16) 0.0393(7) 0.160(3) Uani 1 1 d . . .
H6A H 0.2181 0.7162 0.0171 0.192 Uiso 1 1 calc R . .
C7A C 0.21849(15) 0.66542(13) 0.0006(5) 0.134(2) Uani 1 1 d . . .
H7A H 0.2337 0.6658 -0.0503 0.160 Uiso 1 1 calc R . .
C8A C 0.21700(11) 0.60248(12) -0.0039(4) 0.1000(14) Uani 1 1 d . . .
H8A H 0.2328 0.6028 -0.0535 0.120 Uiso 1 1 calc R . .
C9A C 0.20634(13) 0.63331(12) 0.0338(5) 0.1091(17) Uani 1 1 d . . .
C10A C 0.18331(13) 0.63398(11) 0.1096(4) 0.1042(16) Uani 1 1 d . . .
C11A C 0.16723(10) 0.54066(9) 0.1483(3) 0.0769(11) Uani 1 1 d . . .
C12A C 0.18961(9) 0.45591(10) 0.1636(3) 0.0720(10) Uani 1 1 d . . .
C13A C 0.18189(9) 0.42523(9) 0.2152(3) 0.0724(10) Uani 1 1 d . . .
H13A H 0.1620 0.4252 0.2525 0.087 Uiso 1 1 calc R . .
C14A C 0.20074(9) 0.39716(9) 0.2138(3) 0.0742(10) Uani 1 1 d . . .
H14A H 0.2197 0.3970 0.1731 0.089 Uiso 1 1 calc R . .
C15A C 0.19526(9) 0.36624(9) 0.2691(3) 0.0740(10) Uani 1 1 d . . .
C16A C 0.21951(9) 0.33976(9) 0.2635(3) 0.0811(11) Uani 1 1 d . . .
H16A H 0.2385 0.3416 0.2233 0.097 Uiso 1 1 calc R . .
C17A C 0.21522(10) 0.31103(9) 0.3176(3) 0.0893(13) Uani 1 1 d . . .
H17A H 0.2321 0.2935 0.3167 0.107 Uiso 1 1 calc R . .
C18A C 0.18695(10) 0.30746(10) 0.3726(3) 0.0876(12) Uani 1 1 d . . .
H18A H 0.1838 0.2871 0.4072 0.105 Uiso 1 1 calc R . .
C19A C 0.16344(10) 0.33301(10) 0.3777(3) 0.0811(11) Uani 1 1 d . . .
H19A H 0.1444 0.3309 0.4176 0.097 Uiso 1 1 calc R . .
C20A C 0.16735(9) 0.36139(9) 0.3256(3) 0.0726(10) Uani 1 1 d . . .
H20A H 0.1503 0.3786 0.3281 0.087 Uiso 1 1 calc R . .
C21A C 0.15498(12) 0.49366(12) -0.1047(4) 0.1002(14) Uani 1 1 d . . .
C22A C 0.12613(15) 0.5000(2) -0.0480(5) 0.168(3) Uani 1 1 d . . .
Mn2 Mn 0.126123(15) 0.501708(14) 0.26616(5) 0.07587(18) Uani 1 1 d . . .
O1B O 0.15444(7) 0.50751(7) 0.3665(2) 0.0841(8) Uani 1 1 d . . .
O2B O 0.10128(6) 0.41414(6) 0.41315(17) 0.0716(6) Uani 1 1 d . A .
O3B O 0.09473(6) 0.48962(6) 0.17023(18) 0.0766(7) Uani 1 1 d . A .
N1B N 0.10868(7) 0.45903(7) 0.3154(2) 0.0704(8) Uani 1 1 d . . .
N2B N 0.08308(7) 0.44323(8) 0.2612(2) 0.0720(8) Uani 1 1 d . . .
C1B C 0.16083(10) 0.48674(10) 0.4368(3) 0.0763(10) Uani 1 1 d . . .
C2B C 0.14417(8) 0.45445(9) 0.4520(3) 0.0692(9) Uani 1 1 d . . .
C3B C 0.15266(9) 0.43549(10) 0.5265(3) 0.0709(9) Uani 1 1 d . . .
H3B H 0.1417 0.4140 0.5348 0.085 Uiso 1 1 calc R A .
C4B C 0.18389(10) 0.42743(11) 0.6726(3) 0.0841(11) Uani 1 1 d . . .
H4B H 0.1726 0.4063 0.6837 0.101 Uiso 1 1 calc R A .
C5B C 0.20709(11) 0.43966(15) 0.7351(3) 0.0985(14) Uani 1 1 d . . .
H5B H 0.2124 0.4265 0.7882 0.118 Uiso 1 1 calc R . .
C6B C 0.22306(12) 0.47131(13) 0.7215(4) 0.0982(14) Uani 1 1 d . . .
H6B H 0.2384 0.4799 0.7667 0.118 Uiso 1 1 calc R A .
C7B C 0.21698(11) 0.48957(13) 0.6457(3) 0.0977(14) Uani 1 1 d . . .
H7B H 0.2286 0.5106 0.6368 0.117 Uiso 1 1 calc R . .
C8B C 0.18543(10) 0.49712(10) 0.4998(3) 0.0811(11) Uani 1 1 d . . .
H8B H 0.1973 0.5179 0.4891 0.097 Uiso 1 1 calc R . .
C9B C 0.19340(10) 0.47812(11) 0.5783(3) 0.0837(11) Uani 1 1 d . . .
C10B C 0.17679(9) 0.44592(11) 0.5923(3) 0.0758(10) Uani 1 1 d . . .
C11B C 0.11612(9) 0.44222(10) 0.3901(3) 0.0712(10) Uani 1 1 d . . .
C12B C 0.07748(9) 0.46146(10) 0.1881(3) 0.0740(10) Uani 1 1 d . A .
C13B C 0.05162(9) 0.45055(10) 0.1218(3) 0.0735(10) Uani 1 1 d . . .
H13B H 0.0396 0.4299 0.1332 0.088 Uiso 1 1 calc R A .
C14B C 0.04415(9) 0.46786(9) 0.0475(3) 0.0730(10) Uani 1 1 d . . .
H14B H 0.0579 0.4874 0.0355 0.088 Uiso 1 1 calc R . .
C15B C 0.01677(10) 0.46065(9) -0.0204(3) 0.0741(10) Uani 1 1 d . . .
C16B C 0.01881(11) 0.47370(10) -0.1072(3) 0.0808(11) Uani 1 1 d . . .
H16B H 0.0378 0.4873 -0.1247 0.097 Uiso 1 1 calc R . .
C17B C -0.00755(13) 0.46680(11) -0.1705(3) 0.0932(13) Uani 1 1 d . . .
H17B H -0.0063 0.4755 -0.2314 0.112 Uiso 1 1 calc R A .
C18B C -0.03475(12) 0.44771(12) -0.1442(4) 0.0973(14) Uani 1 1 d . . .
H18B H -0.0526 0.4433 -0.1869 0.117 Uiso 1 1 calc R . .
C19B C -0.03703(11) 0.43438(11) -0.0556(3) 0.0882(12) Uani 1 1 d . . .
H19B H -0.0563 0.4212 -0.0376 0.106 Uiso 1 1 calc R A .
C20B C -0.01132(10) 0.44061(10) 0.0041(3) 0.0811(11) Uani 1 1 d . . .
H20B H -0.0124 0.4311 0.0641 0.097 Uiso 1 1 calc R . .
S1B S 0.08928(6) 0.56403(6) 0.38061(18) 0.0923(6) Uani 0.50 1 d P A 1
O41B O 0.08703(8) 0.53503(8) 0.3283(2) 0.0985(9) Uani 0.50 1 d P A 1
C211 C 0.10299(13) 0.55409(12) 0.4948(3) 0.1020(14) Uani 0.50 1 d P A 1
C221 C 0.04286(14) 0.57064(17) 0.4161(4) 0.135(2) Uani 0.50 1 d P A 1
S2B S 0.07339(6) 0.53454(5) 0.41631(18) 0.0884(6) Uani 0.50 1 d P A 2
O42B O 0.08703(8) 0.53503(8) 0.3283(2) 0.0985(9) Uani 0.50 1 d P A 2
C212 C 0.10299(13) 0.55409(12) 0.4948(3) 0.1020(14) Uani 0.50 1 d P A 2
C222 C 0.04286(14) 0.57064(17) 0.4161(4) 0.135(2) Uani 0.50 1 d P A 2
Mn3 Mn 0.060998(13) 0.399453(14) 0.34142(4) 0.06994(17) Uani 1 1 d . A .
O1C O 0.03113(6) 0.42983(6) 0.39745(18) 0.0773(7) Uani 1 1 d . . .
O2C O -0.02646(6) 0.38241(6) 0.18552(19) 0.0756(7) Uani 1 1 d . A .
O3C O 0.08520(6) 0.36466(6) 0.27297(18) 0.0739(7) Uani 1 1 d . . .
O4C O 0.05013(6) 0.36018(6) 0.44736(19) 0.0786(7) Uani 1 1 d . . .
N1C N 0.02428(7) 0.38315(7) 0.2620(2) 0.0704(8) Uani 1 1 d . . .
N2C N 0.03325(7) 0.35511(7) 0.2064(2) 0.0687(8) Uani 1 1 d . A .
C1C C 0.00379(9) 0.44398(9) 0.3590(3) 0.0700(10) Uani 1 1 d . A .
C2C C -0.01675(8) 0.42743(9) 0.2915(3) 0.0685(9) Uani 1 1 d . . .
C3C C -0.04800(9) 0.44180(9) 0.2654(3) 0.0732(10) Uani 1 1 d . A .
H3C H -0.0619 0.4302 0.2220 0.088 Uiso 1 1 calc R . .
C4C C -0.09119(11) 0.48698(12) 0.2788(3) 0.0971(14) Uani 1 1 d . A .
H4C H -0.1058 0.4753 0.2371 0.117 Uiso 1 1 calc R . .
C5C C -0.10130(13) 0.51714(13) 0.3158(3) 0.1055(16) Uani 1 1 d . . .
H5C H -0.1231 0.5262 0.3006 0.127 Uiso 1 1 calc R . .
C6C C -0.08000(13) 0.53488(12) 0.3757(3) 0.0987(14) Uani 1 1 d . . .
H6C H -0.0876 0.5557 0.4023 0.118 Uiso 1 1 calc R . .
C7C C -0.04864(11) 0.52287(11) 0.3967(3) 0.0929(13) Uani 1 1 d . . .
H7C H -0.0339 0.5362 0.4341 0.111 Uiso 1 1 calc R . .
C8C C -0.00595(10) 0.47608(10) 0.3886(3) 0.0829(11) Uani 1 1 d . . .
H8C H 0.0092 0.4886 0.4269 0.099 Uiso 1 1 calc R A .
C9C C -0.03731(10) 0.49084(9) 0.3642(3) 0.0758(10) Uani 1 1 d . A .
C10C C -0.05920(10) 0.47282(10) 0.3017(3) 0.0838(11) Uani 1 1 d . . .
C11C C -0.00628(9) 0.39574(9) 0.2449(3) 0.0681(9) Uani 1 1 d . A .
C12C C 0.06566(9) 0.34812(9) 0.2156(3) 0.0704(10) Uani 1 1 d . A .
C13C C 0.07982(9) 0.32179(9) 0.1581(3) 0.0719(10) Uani 1 1 d . . .
H13C H 0.0648 0.3086 0.1213 0.086 Uiso 1 1 calc R A .
C14C C 0.11342(9) 0.31517(9) 0.1545(3) 0.0700(9) Uani 1 1 d . A .
H14C H 0.1277 0.3271 0.1964 0.084 Uiso 1 1 calc R . .
C15C C 0.13007(9) 0.29097(8) 0.0910(3) 0.0676(9) Uani 1 1 d . . .
C16C C 0.16563(9) 0.29100(9) 0.0850(3) 0.0768(11) Uani 1 1 d . A .
H16C H 0.1785 0.3054 0.1246 0.092 Uiso 1 1 calc R . .
C17C C 0.18277(10) 0.27011(10) 0.0214(3) 0.0854(12) Uani 1 1 d . . .
C18C C 0.16307(10) 0.24785(10) -0.0324(3) 0.0891(13) Uani 1 1 d . A .
H18C H 0.1741 0.2333 -0.0753 0.107 Uiso 1 1 calc R . .
C19C C 0.12842(10) 0.24673(10) -0.0246(3) 0.0873(12) Uani 1 1 d . . .
H19C H 0.1157 0.2311 -0.0609 0.105 Uiso 1 1 calc R A .
C20C C 0.11182(9) 0.26803(9) 0.0354(3) 0.0747(10) Uani 1 1 d . A .
H20C H 0.0876 0.2673 0.0394 0.090 Uiso 1 1 calc R . .
C21C C 0.01701(18) 0.35604(17) 0.4877(6) 0.154(4) Uani 0.716(19) 1 d P A 1
C22C C 0.0083(4) 0.3316(5) 0.5466(16) 0.255(12) Uani 0.716(19) 1 d P A 1
C23C C 0.01701(18) 0.35604(17) 0.4877(6) 0.154(4) Uani 0.28 1 d P A 2
C24C C -0.0044(5) 0.3322(7) 0.4575(19) 0.125(10) Uani 0.284(19) 1 d P A 2
Mn4 Mn -0.012160(14) 0.340479(14) 0.11828(5) 0.07427(18) Uani 1 1 d . . .
S1D S -0.09501(4) 0.34383(5) 0.10547(14) 0.1417(6) Uani 1 1 d . . .
O1D O 0.00543(7) 0.36166(6) 0.0166(2) 0.0889(8) Uani 1 1 d . A .
O2D O 0.01756(6) 0.25583(7) -0.03572(19) 0.0822(7) Uani 1 1 d . A .
O3D O -0.02978(6) 0.31170(6) 0.21372(19) 0.0798(7) Uani 1 1 d . A .
O4D O -0.06320(7) 0.34099(8) 0.0529(2) 0.1055(10) Uani 1 1 d . A .
N1D N -0.00044(7) 0.29595(7) 0.0665(2) 0.0689(8) Uani 1 1 d . A .
N2D N -0.01291(8) 0.26808(8) 0.1180(2) 0.0768(9) Uani 1 1 d . . .
C1D C 0.02361(10) 0.35008(11) -0.0552(3) 0.0800(11) Uani 1 1 d . . .
C2D C 0.03702(10) 0.37230(10) -0.1178(3) 0.0812(11) Uani 1 1 d . A .
H2D H 0.0335 0.3961 -0.1088 0.097 Uiso 1 1 calc R . .
C3D C 0.06892(13) 0.38479(13) -0.2602(4) 0.1060(15) Uani 1 1 d . A .
H3D H 0.0648 0.4086 -0.2544 0.127 Uiso 1 1 calc R . .
C4D C 0.08814(14) 0.37209(14) -0.3338(4) 0.1164(17) Uani 1 1 d . . .
H4D H 0.0975 0.3878 -0.3767 0.140 Uiso 1 1 calc R . .
C5D C 0.09410(13) 0.33761(13) -0.3466(4) 0.1112(16) Uani 1 1 d . . .
H5D H 0.1067 0.3298 -0.3983 0.133 Uiso 1 1 calc R . .
C6D C 0.08185(11) 0.31520(13) -0.2848(4) 0.0971(13) Uani 1 1 d . . .
H6D H 0.0861 0.2915 -0.2932 0.116 Uiso 1 1 calc R . .
C7D C 0.04864(10) 0.30349(11) -0.1433(3) 0.0813(11) Uani 1 1 d . . .
H7D H 0.0529 0.2798 -0.1512 0.098 Uiso 1 1 calc R A .
C8D C 0.02905(10) 0.31366(9) -0.0695(3) 0.0746(10) Uani 1 1 d . A .
C9D C 0.06255(10) 0.32624(10) -0.2068(3) 0.0810(11) Uani 1 1 d . A .
C10D C 0.05578(11) 0.36177(11) -0.1949(3) 0.0879(12) Uani 1 1 d . . .
C11D C 0.01479(9) 0.28747(10) -0.0107(3) 0.0707(10) Uani 1 1 d . . .
C12D C -0.02757(9) 0.27839(10) 0.1925(3) 0.0765(10) Uani 1 1 d . A .
C13D C -0.04228(10) 0.25406(11) 0.2569(3) 0.0785(11) Uani 1 1 d . . .
H13D H -0.0414 0.2305 0.2411 0.094 Uiso 1 1 calc R A .
C14D C -0.05657(12) 0.26234(12) 0.3348(3) 0.0926(12) Uani 1 1 d . A .
H14D H -0.0556 0.2858 0.3511 0.111 Uiso 1 1 calc R . .
C15D C -0.07337(13) 0.24054(13) 0.3978(4) 0.1030(15) Uani 1 1 d . . .
C16D C -0.08216(11) 0.20633(13) 0.3787(4) 0.0979(14) Uani 1 1 d . A .
H16D H -0.0760 0.1973 0.3204 0.117 Uiso 1 1 calc R . .
C17D C -0.09880(15) 0.18557(16) 0.4384(5) 0.1228(18) Uani 1 1 d . . .
H17D H -0.1043 0.1627 0.4222 0.147 Uiso 1 1 calc R A .
C18D C -0.1076(2) 0.1988(2) 0.5243(6) 0.174(3) Uani 1 1 d . A .
H18D H -0.1202 0.1849 0.5661 0.208 Uiso 1 1 calc R . .
C19D C -0.0985(3) 0.2317(2) 0.5501(6) 0.225(5) Uani 1 1 d . . .
H19D H -0.1043 0.2404 0.6090 0.270 Uiso 1 1 calc R A .
C20D C -0.0806(2) 0.25141(17) 0.4875(5) 0.168(3) Uani 1 1 d . A .
H20D H -0.0729 0.2734 0.5062 0.202 Uiso 1 1 calc R . .
C21D C -0.11645(17) 0.3796(2) 0.0586(6) 0.197(4) Uani 1 1 d . A .
H21C H -0.1134 0.3994 0.0992 0.295 Uiso 1 1 calc R . .
H21D H -0.1409 0.3745 0.0527 0.295 Uiso 1 1 calc R . .
H21E H -0.1070 0.3849 -0.0022 0.295 Uiso 1 1 calc R . .
C22D C -0.1219(2) 0.3108(2) 0.0577(8) 0.240(5) Uani 1 1 d . A .
H22D H -0.1188 0.3099 -0.0091 0.360 Uiso 1 1 calc R . .
H22E H -0.1459 0.3158 0.0718 0.360 Uiso 1 1 calc R . .
H22F H -0.1156 0.2887 0.0844 0.360 Uiso 1 1 calc R . .
S1S S 0.08545(3) 0.27249(3) 0.37897(9) 0.0889(3) Uani 1 1 d . . .
O1S O 0.08493(7) 0.30156(6) 0.4474(2) 0.0889(8) Uani 1 1 d . . .
C1S C 0.08947(14) 0.23549(10) 0.4495(3) 0.1047(15) Uani 1 1 d . . .
H1S1 H 0.1133 0.2329 0.4690 0.157 Uiso 1 1 calc R . .
H1S2 H 0.0825 0.2152 0.4146 0.157 Uiso 1 1 calc R . .
H1S3 H 0.0748 0.2379 0.5038 0.157 Uiso 1 1 calc R . .
C2S C 0.04239(12) 0.26650(13) 0.3415(4) 0.1104(16) Uani 1 1 d . . .
H2S1 H 0.0271 0.2663 0.3949 0.166 Uiso 1 1 calc R . .
H2S2 H 0.0405 0.2447 0.3088 0.166 Uiso 1 1 calc R . .
H2S3 H 0.0359 0.2852 0.3002 0.166 Uiso 1 1 calc R . .
S21S S 0.84435(4) 0.61770(4) 0.01411(12) 0.0961(6) Uani 0.815(3) 1 d P B 1
S22S S 0.86796(17) 0.60077(15) 0.0689(5) 0.095(3) Uani 0.185(3) 1 d P B 2
O2S O 0.82857(7) 0.59041(7) 0.0727(2) 0.0998(9) Uani 1 1 d . . .
C3S C 0.86072(15) 0.64817(13) 0.0967(4) 0.1172(17) Uani 1 1 d . . .
C4S C 0.88274(14) 0.59897(16) -0.0310(4) 0.1300(19) Uani 1 1 d . . .

loop_
_atom_site_aniso_label
_atom_site_aniso_U_11
_atom_site_aniso_U_22
_atom_site_aniso_U_33
_atom_site_aniso_U_23
_atom_site_aniso_U_13
_atom_site_aniso_U_12
Mn1 0.0635(3) 0.0648(3) 0.1010(5) 0.0087(3) -0.0160(3) -0.0006(3)
O1A 0.0787(17) 0.0684(16) 0.114(2) 0.0142(15) -0.0174(16) -0.0017(14)
O2A 0.0681(16) 0.0645(15) 0.104(2) 0.0020(14) -0.0064(15) 0.0035(13)
O3A 0.0624(14) 0.0592(13) 0.0969(19) 0.0054(13) -0.0109(14) 0.0028(11)
O4A 0.0683(15) 0.0854(17) 0.107(2) 0.0067(15) -0.0236(14) 0.0030(14)
N1A 0.0636(18) 0.0610(18) 0.108(3) 0.0079(17) -0.0188(17) 0.0010(15)
N2A 0.0670(18) 0.0542(17) 0.114(3) 0.0110(17) -0.0133(17) 0.0036(15)
C1A 0.074(3) 0.072(3) 0.116(4) 0.016(3) -0.029(3) -0.005(2)
C2A 0.077(3) 0.062(2) 0.119(4) 0.011(2) -0.033(3) -0.003(2)
C3A 0.074(2) 0.062(2) 0.138(4) 0.000(2) -0.015(2) 0.006(2)
C4A 0.115(4) 0.067(3) 0.198(6) -0.001(3) -0.023(4) 0.014(3)
C5A 0.165(6) 0.062(3) 0.252(9) 0.019(4) 0.010(6) -0.008(4)
C6A 0.124(5) 0.080(4) 0.275(10) 0.037(5) 0.004(6) -0.019(4)
C7A 0.121(4) 0.076(3) 0.205(6) 0.028(4) 0.006(4) -0.006(3)
C8A 0.077(3) 0.090(3) 0.133(4) 0.028(3) -0.021(3) -0.008(2)
C9A 0.088(3) 0.066(3) 0.173(5) 0.017(3) -0.033(3) -0.003(2)
C10A 0.089(3) 0.060(2) 0.164(5) 0.019(3) -0.019(3) 0.003(2)
C11A 0.066(2) 0.061(2) 0.103(3) 0.007(2) -0.035(2) -0.0042(19)
C12A 0.058(2) 0.069(2) 0.089(3) 0.000(2) -0.014(2) 0.0040(18)
C13A 0.060(2) 0.062(2) 0.095(3) 0.003(2) -0.0072(19) -0.0032(17)
C14A 0.0543(19) 0.061(2) 0.107(3) 0.001(2) -0.0110(19) 0.0017(17)
C15A 0.060(2) 0.060(2) 0.102(3) 0.004(2) -0.007(2) 0.0023(17)
C16A 0.059(2) 0.054(2) 0.130(4) 0.004(2) 0.005(2) 0.0030(17)
C17A 0.062(2) 0.055(2) 0.151(4) 0.014(2) 0.001(2) 0.0012(18)
C18A 0.060(2) 0.060(2) 0.142(4) 0.016(2) -0.007(2) -0.0022(18)
C19A 0.060(2) 0.066(2) 0.117(3) 0.005(2) 0.005(2) -0.0033(19)
C20A 0.0539(19) 0.065(2) 0.099(3) 0.003(2) -0.0054(19) 0.0048(17)
C21A 0.076(3) 0.105(3) 0.119(4) 0.006(3) -0.028(3) 0.015(2)
C22A 0.087(4) 0.288(9) 0.131(5) 0.059(5) -0.004(3) 0.064(5)
Mn2 0.0692(3) 0.0637(3) 0.0948(4) -0.0013(3) -0.0185(3) 0.0033(3)
O1B 0.0794(17) 0.0700(15) 0.103(2) 0.0034(15) -0.0321(15) -0.0063(13)
O2B 0.0567(13) 0.0679(15) 0.0901(18) -0.0045(13) -0.0073(12) 0.0032(12)
O3B 0.0678(15) 0.0698(15) 0.0922(19) -0.0010(13) -0.0178(13) 0.0050(13)
N1B 0.0640(17) 0.0647(17) 0.082(2) -0.0040(16) -0.0169(16) 0.0042(14)
N2B 0.0633(18) 0.0667(18) 0.086(2) -0.0045(17) -0.0161(16) 0.0032(15)
C1B 0.065(2) 0.075(2) 0.089(3) -0.004(2) -0.008(2) -0.0005(19)
C2B 0.0532(18) 0.070(2) 0.084(3) -0.006(2) -0.0104(18) 0.0058(17)
C3B 0.058(2) 0.070(2) 0.085(3) -0.001(2) -0.0034(19) 0.0040(17)
C4B 0.068(2) 0.092(3) 0.093(3) 0.000(2) -0.006(2) 0.008(2)
C5B 0.077(3) 0.130(4) 0.088(3) 0.000(3) -0.014(2) 0.019(3)
C6B 0.081(3) 0.105(3) 0.108(4) -0.003(3) -0.034(3) 0.008(3)
C7B 0.081(3) 0.098(3) 0.114(4) -0.008(3) -0.033(3) 0.012(2)
C8B 0.072(2) 0.071(2) 0.100(3) 0.002(2) -0.025(2) 0.0019(19)
C9B 0.067(2) 0.083(3) 0.101(3) -0.013(2) -0.014(2) 0.006(2)
C10B 0.057(2) 0.086(3) 0.084(3) -0.004(2) -0.0036(19) 0.021(2)
C11B 0.061(2) 0.069(2) 0.083(3) -0.008(2) -0.0023(19) 0.0056(18)
C12B 0.061(2) 0.061(2) 0.100(3) -0.005(2) -0.006(2) 0.0093(18)
C13B 0.062(2) 0.063(2) 0.095(3) -0.008(2) -0.012(2) 0.0032(17)
C14B 0.068(2) 0.062(2) 0.089(3) -0.005(2) -0.008(2) 0.0059(18)
C15B 0.073(2) 0.062(2) 0.088(3) -0.007(2) -0.012(2) 0.0160(19)
C16B 0.079(3) 0.077(2) 0.087(3) -0.008(2) -0.005(2) 0.016(2)
C17B 0.106(3) 0.077(3) 0.097(3) 0.001(2) -0.020(3) 0.018(3)
C18B 0.085(3) 0.080(3) 0.127(4) -0.012(3) -0.028(3) 0.013(2)
C19B 0.082(3) 0.085(3) 0.097(3) -0.003(2) -0.025(2) 0.007(2)
C20B 0.076(3) 0.075(2) 0.092(3) -0.004(2) -0.016(2) 0.013(2)
S1B 0.0808(14) 0.0823(14) 0.1137(18) 0.0029(13) 0.0018(12) 0.0046(11)
O41B 0.094(2) 0.095(2) 0.106(2) -0.0302(18) -0.0235(18) 0.0280(16)
C211 0.111(3) 0.095(3) 0.100(3) -0.013(3) -0.020(3) -0.002(3)
C221 0.106(4) 0.162(5) 0.137(4) -0.042(4) -0.004(3) 0.058(4)
S2B 0.1056(16) 0.0650(12) 0.0945(17) -0.0035(11) -0.0061(13) -0.0083(11)
O42B 0.094(2) 0.095(2) 0.106(2) -0.0302(18) -0.0235(18) 0.0280(16)
C212 0.111(3) 0.095(3) 0.100(3) -0.013(3) -0.020(3) -0.002(3)
C222 0.106(4) 0.162(5) 0.137(4) -0.042(4) -0.004(3) 0.058(4)
Mn3 0.0552(3) 0.0642(3) 0.0904(4) -0.0104(3) -0.0067(3) 0.0054(2)
O1C 0.0590(14) 0.0731(15) 0.0999(19) -0.0169(14) -0.0113(13) 0.0074(12)
O2C 0.0555(13) 0.0679(15) 0.103(2) -0.0118(14) -0.0069(13) 0.0093(12)
O3C 0.0525(13) 0.0758(15) 0.0936(18) -0.0138(14) -0.0037(13) 0.0076(12)
O4C 0.0604(14) 0.0714(15) 0.104(2) -0.0021(14) 0.0054(13) 0.0058(12)
N1C 0.0485(15) 0.0638(17) 0.099(2) -0.0093(16) -0.0019(15) 0.0059(13)
N2C 0.0557(16) 0.0576(16) 0.093(2) -0.0156(15) 0.0005(15) 0.0068(13)
C1C 0.063(2) 0.058(2) 0.090(3) -0.0077(18) -0.0027(19) 0.0085(17)
C2C 0.0545(19) 0.061(2) 0.090(3) -0.0071(19) 0.0008(18) 0.0072(16)
C3C 0.060(2) 0.072(2) 0.088(3) -0.012(2) -0.0056(19) 0.0140(18)
C4C 0.078(3) 0.107(3) 0.106(3) -0.011(3) -0.012(2) 0.038(3)
C5C 0.100(3) 0.116(4) 0.101(4) -0.024(3) -0.015(3) 0.051(3)
C6C 0.108(3) 0.085(3) 0.104(3) -0.001(3) 0.007(3) 0.042(3)
C7C 0.086(3) 0.073(3) 0.120(4) -0.012(2) -0.004(3) 0.014(2)
C8C 0.075(2) 0.070(2) 0.103(3) -0.024(2) -0.013(2) 0.007(2)
C9C 0.074(2) 0.056(2) 0.097(3) -0.0084(19) -0.006(2) 0.0120(18)
C10C 0.071(2) 0.078(2) 0.103(3) -0.005(2) 0.002(2) 0.018(2)
C11C 0.057(2) 0.060(2) 0.088(3) -0.0077(18) -0.0056(18) 0.0039(17)
C12C 0.0531(19) 0.064(2) 0.094(3) -0.002(2) -0.0040(19) 0.0006(17)
C13C 0.060(2) 0.061(2) 0.095(3) -0.0134(19) 0.0002(19) 0.0065(17)
C14C 0.0534(19) 0.062(2) 0.095(3) -0.0027(19) -0.0020(18) 0.0023(16)
C15C 0.0562(19) 0.0534(18) 0.093(3) -0.0026(18) 0.0091(18) -0.0005(16)
C16C 0.056(2) 0.055(2) 0.119(3) -0.003(2) -0.007(2) -0.0008(17)
C17C 0.075(2) 0.061(2) 0.121(3) -0.004(2) 0.010(2) 0.006(2)
C18C 0.072(2) 0.062(2) 0.133(4) -0.020(2) 0.013(2) 0.0084(19)
C19C 0.076(3) 0.062(2) 0.125(4) -0.022(2) -0.002(2) 0.002(2)
C20C 0.058(2) 0.063(2) 0.104(3) 0.000(2) -0.001(2) 0.0012(17)
C21C 0.114(6) 0.116(5) 0.232(9) 0.065(5) 0.089(6) 0.038(4)
C22C 0.167(12) 0.265(16) 0.33(3) 0.163(17) 0.148(15) 0.084(11)
C23C 0.114(6) 0.116(5) 0.232(9) 0.065(5) 0.089(6) 0.038(4)
C24C 0.076(11) 0.17(2) 0.128(19) 0.003(16) 0.039(12) -0.047(13)
Mn4 0.0617(3) 0.0627(3) 0.0984(5) -0.0158(3) -0.0063(3) 0.0038(3)
S1D 0.0770(8) 0.1576(14) 0.1905(17) -0.0189(13) -0.0138(9) 0.0022(9)
O1D 0.0989(19) 0.0604(15) 0.107(2) -0.0179(14) -0.0085(17) 0.0137(14)
O2D 0.0746(16) 0.0731(16) 0.099(2) -0.0200(14) -0.0085(14) 0.0059(13)
O3D 0.0674(15) 0.0660(15) 0.106(2) -0.0172(14) 0.0039(14) 0.0054(12)
O4D 0.0664(17) 0.113(2) 0.137(3) -0.029(2) -0.0124(17) 0.0098(16)
N1D 0.0634(17) 0.0593(17) 0.084(2) -0.0082(16) -0.0056(16) -0.0020(14)
N2D 0.0617(17) 0.073(2) 0.096(2) -0.0154(18) -0.0002(17) -0.0018(15)
C1D 0.072(2) 0.077(3) 0.091(3) -0.018(2) -0.014(2) 0.006(2)
C2D 0.081(3) 0.062(2) 0.100(3) -0.002(2) -0.008(2) 0.002(2)
C3D 0.110(4) 0.082(3) 0.127(4) -0.004(3) 0.015(3) 0.005(3)
C4D 0.122(4) 0.105(4) 0.122(4) 0.010(3) 0.026(3) 0.002(3)
C5D 0.112(4) 0.084(3) 0.138(4) -0.007(3) 0.038(3) 0.008(3)
C6D 0.085(3) 0.094(3) 0.112(4) -0.019(3) 0.006(3) -0.003(3)
C7D 0.067(2) 0.078(3) 0.099(3) -0.020(2) -0.006(2) -0.005(2)
C8D 0.073(2) 0.064(2) 0.087(3) -0.012(2) -0.004(2) -0.0016(19)
C9D 0.077(2) 0.074(2) 0.092(3) -0.011(2) 0.004(2) -0.002(2)
C10D 0.075(3) 0.085(3) 0.104(3) 0.000(3) 0.007(2) 0.000(2)
C11D 0.061(2) 0.067(2) 0.084(3) -0.013(2) -0.0117(19) -0.0010(18)
C12D 0.059(2) 0.071(2) 0.100(3) -0.007(2) -0.011(2) -0.0019(19)
C13D 0.068(2) 0.075(2) 0.093(3) -0.012(2) 0.006(2) 0.0018(19)
C14D 0.094(3) 0.078(3) 0.106(4) -0.007(3) 0.002(3) 0.004(2)
C15D 0.112(4) 0.085(3) 0.112(4) -0.002(3) 0.020(3) 0.018(3)
C16D 0.076(3) 0.097(3) 0.122(4) -0.005(3) 0.009(3) 0.002(2)
C17D 0.120(4) 0.118(4) 0.130(5) 0.013(4) 0.024(4) 0.003(3)
C18D 0.210(8) 0.154(7) 0.156(7) 0.018(5) 0.068(6) -0.037(6)
C19D 0.374(15) 0.113(5) 0.187(8) -0.010(5) 0.135(9) -0.025(7)
C20D 0.237(8) 0.112(5) 0.156(6) -0.014(5) 0.077(6) 0.000(5)
C21D 0.117(5) 0.226(8) 0.247(9) 0.008(7) -0.018(5) 0.082(6)
C22D 0.141(6) 0.170(7) 0.410(16) -0.058(9) 0.006(8) -0.063(6)
S1S 0.0783(6) 0.0713(6) 0.1171(9) -0.0011(6) 0.0100(6) 0.0054(5)
O1S 0.0703(16) 0.0651(15) 0.131(2) -0.0113(16) 0.0006(15) 0.0036(13)
C1S 0.134(4) 0.065(2) 0.115(4) 0.000(2) 0.016(3) 0.001(3)
C2S 0.094(3) 0.096(3) 0.141(4) -0.023(3) -0.017(3) -0.003(3)
S21S 0.0926(10) 0.0755(9) 0.1202(13) 0.0070(8) -0.0220(9) -0.0045(7)
S22S 0.088(4) 0.066(3) 0.131(6) 0.010(3) -0.034(4) -0.007(3)
O2S 0.0789(18) 0.0833(19) 0.137(3) -0.0003(18) -0.0018(18) -0.0053(15)
C3S 0.143(4) 0.088(3) 0.120(4) -0.001(3) -0.028(3) -0.023(3)
C4S 0.101(4) 0.152(5) 0.137(5) 0.027(4) 0.024(3) 0.011(4)

loop_
_atom_type_symbol
_atom_type_description
_atom_type_scat_dispersion_real
_atom_type_scat_dispersion_imag
_atom_type_scat_source
C C 0.0033 0.0016 'International Tables Vol C Tables 4.2.6.8 and 6.1.1.4'
H H 0.0000 0.0000 'International Tables Vol C Tables 4.2.6.8 and 6.1.1.4'
N N 0.0061 0.0033 'International Tables Vol C Tables 4.2.6.8 and 6.1.1.4'
O O 0.0106 0.0060 'International Tables Vol C Tables 4.2.6.8 and 6.1.1.4'
S S 0.1246 0.1234 'International Tables Vol C Tables 4.2.6.8 and 6.1.1.4'
Mn Mn 0.3368 0.7283 'International Tables Vol C Tables 4.2.6.8 and 6.1.1.4'

loop_
_geom_angle_atom_site_label_1
_geom_angle_atom_site_label_2
_geom_angle_atom_site_label_3
_geom_angle
_geom_angle_site_symmetry_1
_geom_angle_site_symmetry_3
_geom_angle_publ_flag
O1A Mn1 N1A 90.75(13) . . ?
O1A Mn1 O3A 170.43(12) . . ?
N1A Mn1 O3A 79.90(12) . . ?
O1A Mn1 O2D 95.96(12) . 4 ?
N1A Mn1 O2D 173.27(12) . 4 ?
O3A Mn1 O2D 93.41(11) . 4 ?
O1A Mn1 O4A 92.67(11) . . ?
N1A Mn1 O4A 92.52(12) . . ?
O3A Mn1 O4A 85.73(11) . . ?
O2D Mn1 O4A 87.64(11) 4 . ?
O1A Mn1 N2D 92.69(11) . 4 ?
N1A Mn1 N2D 104.13(13) . 4 ?
O3A Mn1 N2D 91.62(11) . 4 ?
O2D Mn1 N2D 75.16(12) 4 4 ?
O4A Mn1 N2D 162.43(12) . 4 ?
C1A O1A Mn1 126.2(3) . . ?
C11A O2A Mn2 119.1(2) . . ?
C12A O3A Mn1 113.0(2) . . ?
C21A O4A Mn1 127.8(3) . . ?
C11A N1A N2A 112.8(3) . . ?
C11A N1A Mn1 133.0(3) . . ?
N2A N1A Mn1 114.2(2) . . ?
C12A N2A N1A 109.9(3) . . ?
C12A N2A Mn2 141.3(3) . . ?
N1A N2A Mn2 108.6(2) . . ?
O1A C1A C8A 119.2(5) . . ?
O1A C1A C2A 124.1(4) . . ?
C8A C1A C2A 116.7(4) . . ?
C3A C2A C1A 120.1(4) . . ?
C3A C2A C11A 117.1(5) . . ?
C1A C2A C11A 122.8(4) . . ?
C2A C3A C10A 122.6(5) . . ?
C5A C4A C10A 117.5(6) . . ?
C6A C5A C4A 122.3(6) . . ?
C7A C6A C5A 120.0(6) . . ?
C6A C7A C9A 121.9(7) . . ?
C1A C8A C9A 122.4(5) . . ?
C8A C9A C10A 120.8(5) . . ?
C8A C9A C7A 122.0(6) . . ?
C10A C9A C7A 117.2(5) . . ?
C3A C10A C4A 121.6(6) . . ?
C3A C10A C9A 117.4(5) . . ?
C4A C10A C9A 121.0(5) . . ?
O2A C11A N1A 123.9(4) . . ?
O2A C11A C2A 119.5(4) . . ?
N1A C11A C2A 116.6(4) . . ?
O3A C12A N2A 121.8(4) . . ?
O3A C12A C13A 120.2(3) . . ?
N2A C12A C13A 117.9(4) . . ?
C14A C13A C12A 124.4(4) . . ?
C13A C14A C15A 126.5(4) . . ?
C20A C15A C16A 117.8(3) . . ?
C20A C15A C14A 123.7(3) . . ?
C16A C15A C14A 118.5(4) . . ?
C17A C16A C15A 119.0(4) . . ?
C18A C17A C16A 120.8(4) . . ?
C19A C18A C17A 120.1(4) . . ?
C20A C19A C18A 119.7(4) . . ?
C19A C20A C15A 122.4(3) . . ?
C22A C21A O4A 112.7(4) . . ?
O1B Mn2 O3B 171.72(12) . . ?
O1B Mn2 N1B 91.42(13) . . ?
O3B Mn2 N1B 80.30(12) . . ?
O1B Mn2 O2A 93.98(12) . . ?
O3B Mn2 O2A 94.29(11) . . ?
N1B Mn2 O2A 174.04(13) . . ?
O1B Mn2 O41B 91.11(12) . . ?
O3B Mn2 O41B 89.99(11) . . ?
N1B Mn2 O41B 96.51(13) . . ?
O2A Mn2 O41B 85.91(13) . . ?
O1B Mn2 N2A 91.43(13) . . ?
O3B Mn2 N2A 90.11(12) . . ?
N1B Mn2 N2A 101.68(12) . . ?
O2A Mn2 N2A 75.70(11) . . ?
O41B Mn2 N2A 161.56(12) . . ?
C1B O1B Mn2 130.2(2) . . ?
C11B O2B Mn3 118.1(2) . . ?
C12B O3B Mn2 113.0(2) . . ?
C11B N1B N2B 113.7(3) . . ?
C11B N1B Mn2 131.6(3) . . ?
N2B N1B Mn2 114.7(2) . . ?
C12B N2B N1B 109.6(3) . . ?
C12B N2B Mn3 141.2(3) . . ?
N1B N2B Mn3 108.4(2) . . ?
O1B C1B C8B 117.3(4) . . ?
O1B C1B C2B 124.7(3) . . ?
C8B C1B C2B 118.0(4) . . ?
C3B C2B C1B 119.5(3) . . ?
C3B C2B C11B 119.1(3) . . ?
C1B C2B C11B 121.4(4) . . ?
C2B C3B C10B 123.4(4) . . ?
C5B C4B C10B 120.3(4) . . ?
C4B C5B C6B 120.6(5) . . ?
C7B C6B C5B 120.7(4) . . ?
C6B C7B C9B 121.2(5) . . ?
C1B C8B C9B 122.5(4) . . ?
C8B C9B C7B 122.8(4) . . ?
C8B C9B C10B 118.9(4) . . ?
C7B C9B C10B 118.3(4) . . ?
C4B C10B C3B 123.4(4) . . ?
C4B C10B C9B 118.8(4) . . ?
C3B C10B C9B 117.6(4) . . ?
O2B C11B N1B 123.2(3) . . ?
O2B C11B C2B 116.5(4) . . ?
N1B C11B C2B 120.2(4) . . ?
N2B C12B O3B 122.3(3) . . ?
N2B C12B C13B 119.8(4) . . ?
O3B C12B C13B 117.9(4) . . ?
C14B C13B C12B 123.3(4) . . ?
C13B C14B C15B 127.8(4) . . ?
C16B C15B C20B 119.5(4) . . ?
C16B C15B C14B 120.2(4) . . ?
C20B C15B C14B 120.3(4) . . ?
C15B C16B C17B 119.4(4) . . ?
C18B C17B C16B 119.7(5) . . ?
C17B C18B C19B 121.2(4) . . ?
C20B C19B C18B 118.6(5) . . ?
C19B C20B C15B 121.5(4) . . ?
O41B S1B C211 110.8(2) . . ?
O41B S1B C221 101.6(3) . . ?
C211 S1B C221 93.6(3) . . ?
S1B O41B Mn2 132.3(2) . . ?
O1C Mn3 O3C 170.17(10) . . ?
O1C Mn3 N1C 90.34(11) . . ?
O3C Mn3 N1C 79.95(11) . . ?
O1C Mn3 O2B 94.83(10) . . ?
O3C Mn3 O2B 94.93(10) . . ?
N1C Mn3 O2B 174.51(11) . . ?
O1C Mn3 O4C 91.01(11) . . ?
O3C Mn3 O4C 87.94(10) . . ?
N1C Mn3 O4C 92.53(11) . . ?
O2B Mn3 O4C 89.27(10) . . ?
O1C Mn3 N2B 88.98(12) . . ?
O3C Mn3 N2B 94.63(11) . . ?
N1C Mn3 N2B 102.98(12) . . ?
O2B Mn3 N2B 75.28(11) . . ?
O4C Mn3 N2B 164.49(10) . . ?
C1C O1C Mn3 126.1(2) . . ?
C11C O2C Mn4 119.6(2) . . ?
C12C O3C Mn3 113.1(2) . . ?
C21C O4C Mn3 122.5(3) . . ?
C11C N1C N2C 114.2(3) . . ?
C11C N1C Mn3 131.2(2) . . ?
N2C N1C Mn3 114.32(19) . . ?
C12C N2C N1C 110.3(3) . . ?
C12C N2C Mn4 140.2(3) . . ?
N1C N2C Mn4 109.08(19) . . ?
O1C C1C C8C 118.1(3) . . ?
O1C C1C C2C 123.7(3) . . ?
C8C C1C C2C 118.2(3) . . ?
C3C C2C C1C 119.9(3) . . ?
C3C C2C C11C 117.2(3) . . ?
C1C C2C C11C 122.9(3) . . ?
C10C C3C C2C 121.4(4) . . ?
C5C C4C C10C 120.5(5) . . ?
C4C C5C C6C 120.5(4) . . ?
C7C C6C C5C 120.8(4) . . ?
C6C C7C C9C 121.3(4) . . ?
C1C C8C C9C 122.5(4) . . ?
C8C C9C C7C 123.8(4) . . ?
C8C C9C C10C 118.7(3) . . ?
C7C C9C C10C 117.5(4) . . ?
C3C C10C C4C 122.1(4) . . ?
C3C C10C C9C 118.7(3) . . ?
C4C C10C C9C 119.2(4) . . ?
O2C C11C N1C 122.3(3) . . ?
O2C C11C C2C 118.8(3) . . ?
N1C C11C C2C 118.8(3) . . ?
N2C C12C O3C 122.1(3) . . ?
N2C C12C C13C 117.7(3) . . ?
O3C C12C C13C 120.1(3) . . ?
C14C C13C C12C 122.6(4) . . ?
C13C C14C C15C 125.6(4) . . ?
C16C C15C C20C 118.2(3) . . ?
C16C C15C C14C 118.7(3) . . ?
C20C C15C C14C 123.1(3) . . ?
C15C C16C C17C 121.1(4) . . ?
C18C C17C C16C 117.8(4) . . ?
C19C C18C C17C 121.4(4) . . ?
C18C C19C C20C 120.4(4) . . ?
C19C C20C C15C 121.0(3) . . ?
C22C C21C O4C 125.3(7) . . ?
O1D Mn4 O3D 170.85(11) . . ?
O1D Mn4 N1D 90.22(13) . . ?
O3D Mn4 N1D 80.77(12) . . ?
O1D Mn4 O2C 97.46(11) . . ?
O3D Mn4 O2C 91.55(11) . . ?
N1D Mn4 O2C 172.31(13) . . ?
O1D Mn4 O4D 89.27(13) . . ?
O3D Mn4 O4D 89.56(12) . . ?
N1D Mn4 O4D 93.09(12) . . ?
O2C Mn4 O4D 87.16(11) . . ?
O1D Mn4 N2C 92.76(12) . . ?
O3D Mn4 N2C 91.19(11) . . ?
N1D Mn4 N2C 105.05(11) . . ?
O2C Mn4 N2C 74.57(10) . . ?
O4D Mn4 N2C 161.73(11) . . ?
O4D S1D C21D 105.1(3) . . ?
O4D S1D C22D 103.8(3) . . ?
C21D S1D C22D 98.2(5) . . ?
C1D O1D Mn4 132.5(3) . . ?
C11D O2D Mn1 120.6(3) . 3 ?
C12D O3D Mn4 112.4(3) . . ?
S1D O4D Mn4 122.9(2) . . ?
C11D N1D N2D 114.6(3) . . ?
C11D N1D Mn4 131.4(3) . . ?
N2D N1D Mn4 113.8(2) . . ?
C12D N2D N1D 111.0(3) . . ?
C12D N2D Mn1 140.7(3) . 3 ?
N1D N2D Mn1 108.3(2) . 3 ?
O1D C1D C2D 120.5(4) . . ?
O1D C1D C8D 121.3(4) . . ?
C2D C1D C8D 118.2(4) . . ?
C1D C2D C10D 123.2(4) . . ?
C4D C3D C10D 119.1(5) . . ?
C5D C4D C3D 122.7(5) . . ?
C6D C5D C4D 119.1(5) . . ?
C5D C6D C9D 121.5(5) . . ?
C8D C7D C9D 123.3(4) . . ?
C7D C8D C11D 118.1(4) . . ?
C7D C8D C1D 118.4(4) . . ?
C11D C8D C1D 123.5(4) . . ?
C7D C9D C10D 118.0(4) . . ?
C7D C9D C6D 122.7(4) . . ?
C10D C9D C6D 119.3(4) . . ?
C2D C10D C3D 122.9(4) . . ?
C2D C10D C9D 118.8(4) . . ?
C3D C10D C9D 118.3(4) . . ?
O2D C11D N1D 121.3(4) . . ?
O2D C11D C8D 118.6(4) . . ?
N1D C11D C8D 120.1(3) . . ?
N2D C12D O3D 121.7(4) . . ?
N2D C12D C13D 120.8(4) . . ?
O3D C12D C13D 117.6(4) . . ?
C14D C13D C12D 124.5(4) . . ?
C13D C14D C15D 127.8(4) . . ?
C20D C15D C16D 115.0(5) . . ?
C20D C15D C14D 121.0(5) . . ?
C16D C15D C14D 124.0(5) . . ?
C17D C16D C15D 124.1(5) . . ?
C16D C17D C18D 118.1(6) . . ?
C19D C18D C17D 121.4(7) . . ?
C20D C19D C18D 118.0(7) . . ?
C19D C20D C15D 123.1(7) . . ?
O1S S1S C1S 103.5(2) . . ?
O1S S1S C2S 106.7(2) . . ?
C1S S1S C2S 98.8(3) . . ?
O2S S21S C4S 105.2(2) . . ?
O2S S21S C3S 103.7(2) . . ?
C4S S21S C3S 102.5(3) . . ?
C4S S22S O2S 112.2(5) . . ?
C4S S22S C3S 107.0(5) . . ?
O2S S22S C3S 95.5(4) . . ?
S21S O2S S22S 53.2(3) . . ?
S21S C3S S22S 43.6(2) . . ?
S22S C4S S21S 48.2(3) . . ?

loop_
_geom_bond_atom_site_label_1
_geom_bond_atom_site_label_2
_geom_bond_distance
_geom_bond_site_symmetry_2
_geom_bond_publ_flag
Mn1 O1A 1.881(3) . ?
Mn1 N1A 1.933(3) . ?
Mn1 O3A 1.936(2) . ?
Mn1 O2D 1.947(3) 4 ?
Mn1 O4A 2.215(3) . ?
Mn1 N2D 2.264(3) 4 ?
O1A C1A 1.327(5) . ?
O2A C11A 1.265(5) . ?
O2A Mn2 1.961(3) . ?
O3A C12A 1.280(4) . ?
O4A C21A 1.459(5) . ?
N1A C11A 1.351(5) . ?
N1A N2A 1.402(4) . ?
N2A C12A 1.322(5) . ?
N2A Mn2 2.274(3) . ?
C1A C8A 1.387(6) . ?
C1A C2A 1.470(6) . ?
C2A C3A 1.369(6) . ?
C2A C11A 1.481(6) . ?
C3A C10A 1.398(6) . ?
C4A C5A 1.392(8) . ?
C4A C10A 1.423(7) . ?
C5A C6A 1.391(10) . ?
C6A C7A 1.350(9) . ?
C7A C9A 1.428(7) . ?
C8A C9A 1.389(7) . ?
C9A C10A 1.425(7) . ?
C12A C13A 1.448(5) . ?
C13A C14A 1.323(5) . ?
C14A C15A 1.468(5) . ?
C15A C20A 1.381(5) . ?
C15A C16A 1.407(5) . ?
C16A C17A 1.382(5) . ?
C17A C18A 1.373(6) . ?
C18A C19A 1.361(5) . ?
C19A C20A 1.353(5) . ?
C21A C22A 1.420(7) . ?
Mn2 O1B 1.847(3) . ?
Mn2 O3B 1.919(2) . ?
Mn2 N1B 1.941(3) . ?
Mn2 O41B 2.204(3) . ?
O1B C1B 1.330(5) . ?
O2B C11B 1.287(4) . ?
O2B Mn3 1.976(2) . ?
O3B C12B 1.318(4) . ?
N1B C11B 1.304(5) . ?
N1B N2B 1.418(4) . ?
N2B C12B 1.299(5) . ?
N2B Mn3 2.246(3) . ?
C1B C8B 1.390(5) . ?
C1B C2B 1.439(5) . ?
C2B C3B 1.356(5) . ?
C2B C11B 1.498(5) . ?
C3B C10B 1.405(5) . ?
C4B C5B 1.372(6) . ?
C4B C10B 1.402(6) . ?
C5B C6B 1.402(7) . ?
C6B C7B 1.336(6) . ?
C7B C9B 1.420(6) . ?
C8B C9B 1.399(6) . ?
C9B C10B 1.432(6) . ?
C12B C13B 1.462(5) . ?
C13B C14B 1.310(5) . ?
C14B C15B 1.484(5) . ?
C15B C16B 1.364(6) . ?
C15B C20B 1.397(5) . ?
C16B C17B 1.410(6) . ?
C17B C18B 1.356(6) . ?
C18B C19B 1.394(6) . ?
C19B C20B 1.352(5) . ?
S1B O41B 1.369(4) . ?
S1B C211 1.788(6) . ?
S1B C221 1.907(6) . ?
Mn3 O1C 1.856(2) . ?
Mn3 O3C 1.935(2) . ?
Mn3 N1C 1.951(3) . ?
Mn3 O4C 2.218(3) . ?
O1C C1C 1.328(4) . ?
O2C C11C 1.282(4) . ?
O2C Mn4 1.991(2) . ?
O3C C12C 1.305(4) . ?
O4C C21C 1.432(6) . ?
N1C C11C 1.317(4) . ?
N1C N2C 1.408(4) . ?
N2C C12C 1.304(4) . ?
N2C Mn4 2.265(3) . ?
C1C C8C 1.381(5) . ?
C1C C2C 1.425(5) . ?
C2C C3C 1.399(5) . ?
C2C C11C 1.472(5) . ?
C3C C10C 1.395(5) . ?
C4C C5C 1.356(6) . ?
C4C C10C 1.409(5) . ?
C5C C6C 1.393(7) . ?
C6C C7C 1.349(6) . ?
C7C C9C 1.411(5) . ?
C8C C9C 1.402(5) . ?
C9C C10C 1.435(6) . ?
C12C C13C 1.438(5) . ?
C13C C14C 1.341(5) . ?
C14C C15C 1.475(5) . ?
C15C C16C 1.394(5) . ?
C15C C20C 1.404(5) . ?
C16C C17C 1.405(6) . ?
C17C C18C 1.403(6) . ?
C18C C19C 1.361(5) . ?
C19C C20C 1.371(5) . ?
C21C C22C 1.327(13) . ?
Mn4 O1D 1.831(3) . ?
Mn4 O3D 1.916(3) . ?
Mn4 N1D 1.953(3) . ?
Mn4 O4D 2.213(3) . ?
S1D O4D 1.466(3) . ?
S1D C21D 1.770(7) . ?
S1D C22D 1.807(7) . ?
O1D C1D 1.342(5) . ?
O2D C11D 1.295(4) . ?
O2D Mn1 1.947(3) 3 ?
O3D C12D 1.342(4) . ?
N1D C11D 1.315(5) . ?
N1D N2D 1.410(4) . ?
N2D C12D 1.291(5) . ?
N2D Mn1 2.264(3) 3 ?
C1D C2D 1.365(6) . ?
C1D C8D 1.456(5) . ?
C2D C10D 1.402(6) . ?
C3D C4D 1.400(7) . ?
C3D C10D 1.407(6) . ?
C4D C5D 1.382(7) . ?
C5D C6D 1.344(6) . ?
C6D C9D 1.430(6) . ?
C7D C8D 1.378(5) . ?
C7D C9D 1.394(6) . ?
C8D C11D 1.447(5) . ?
C9D C10D 1.426(6) . ?
C12D C13D 1.454(6) . ?
C13D C14D 1.305(6) . ?
C14D C15D 1.414(7) . ?
C15D C20D 1.403(8) . ?
C15D C16D 1.410(7) . ?
C16D C17D 1.356(7) . ?
C17D C18D 1.397(9) . ?
C18D C19D 1.390(10) . ?
C19D C20D 1.383(9) . ?
S1S O1S 1.513(3) . ?
S1S C1S 1.782(4) . ?
S1S C2S 1.787(5) . ?
S21S O2S 1.500(3) . ?
S21S C4S 1.796(6) . ?
S21S C3S 1.810(5) . ?
S22S C4S 1.567(9) . ?
S22S O2S 1.595(7) . ?
S22S C3S 1.920(8) . ?
